data_4109939
loop_
_publ_author_name
'Ryan C. Jeske'
'Angela M. DiCiccio'
'Geoffrey W. Coates'

_publ_section_title
;
 Alternating Copolymerization of Epoxides and Cyclic Anhydrides: An
 Improved Route to Aliphatic Polyesters
;
_journal_name_full 'Journal of the American Chemical Society'
_journal_page_first 11330
_journal_page_last 11331
_journal_paper_doi 10.1021/ja0737568
_journal_volume 129
_journal_year 2007
_chemical_formula_moiety 'C30 H39 N3 O2 Zn'
_chemical_formula_sum 'C30 H39 N3 O2 Zn'
_chemical_formula_weight 539.01
_chemical_name_systematic
; 
 ? 
;
_space_group_IT_number 29
_symmetry_cell_setting orthorhombic
_symmetry_space_group_name_Hall 'P 2c -2ac'
_symmetry_space_group_name_H-M 'P c a 21'
_atom_sites_solution_hydrogens geom
_atom_sites_solution_primary direct
_atom_sites_solution_secondary difmap
_audit_creation_method SHELXL-97
_cell_angle_alpha 90.00
_cell_angle_beta 90.00
_cell_angle_gamma 90.00
_cell_formula_units_Z 8
_cell_length_a 22.641(3)
_cell_length_b 13.976(3)
_cell_length_c 17.924(3)
_cell_measurement_reflns_used 6963
_cell_measurement_temperature 173(2)
_cell_measurement_theta_max 17.86
_cell_measurement_theta_min 2.27
_cell_volume 5671.7(17)
_computing_cell_refinement 'Bruker SAINT+'
_computing_data_collection 'Bruker APEX2'
_computing_data_reduction 'Bruker SAINT+'
_computing_molecular_graphics 'Bruker SHELXTL'
_computing_publication_material 'Bruker SHELXTL'
_computing_structure_refinement 'SHELXL-97 (Sheldrick, 1997)'
_computing_structure_solution 'SHELXS-97 (Sheldrick, 1990)'
_diffrn_ambient_temperature 173(2)
_diffrn_measured_fraction_theta_full 1.000
_diffrn_measured_fraction_theta_max 1.000
_diffrn_measurement_device_type 'Bruker X8 APEX II diffractometer'
_diffrn_measurement_method 'phi and omega scans'
_diffrn_radiation_monochromator graphite
_diffrn_radiation_source 'fine-focus sealed tube'
_diffrn_radiation_type MoK\a
_diffrn_radiation_wavelength 0.71073
_diffrn_reflns_av_R_equivalents 0.0700
_diffrn_reflns_av_sigmaI/netI 0.0551
_diffrn_reflns_limit_h_max 23
_diffrn_reflns_limit_h_min -23
_diffrn_reflns_limit_k_max 14
_diffrn_reflns_limit_k_min -14
_diffrn_reflns_limit_l_max 18
_diffrn_reflns_limit_l_min -18
_diffrn_reflns_number 61995
_diffrn_reflns_theta_full 21.97
_diffrn_reflns_theta_max 21.97
_diffrn_reflns_theta_min 1.46
_exptl_absorpt_coefficient_mu 0.896
_exptl_absorpt_correction_T_max 0.8411
_exptl_absorpt_correction_T_min 0.7157
_exptl_absorpt_correction_type multi-scan
_exptl_absorpt_process_details SADABS
_exptl_crystal_colour colourless
_exptl_crystal_density_diffrn 1.262
_exptl_crystal_description block
_exptl_crystal_F_000 2288
_exptl_crystal_size_max 0.40
_exptl_crystal_size_mid 0.25
_exptl_crystal_size_min 0.20
_refine_diff_density_max 0.893
_refine_diff_density_min -0.801
_refine_diff_density_rms 0.059
_refine_ls_abs_structure_details 'Flack H D (1983), Acta Cryst. A39, 876-881'
_refine_ls_abs_structure_Flack 0.027(16)
_refine_ls_extinction_method none
_refine_ls_goodness_of_fit_ref 1.028
_refine_ls_hydrogen_treatment riding
_refine_ls_matrix_type full
_refine_ls_number_parameters 660
_refine_ls_number_reflns 6921
_refine_ls_number_restraints 2
_refine_ls_restrained_S_all 1.028
_refine_ls_R_factor_all 0.0596
_refine_ls_R_factor_gt 0.0489
_refine_ls_shift/su_max 0.431
_refine_ls_shift/su_mean 0.016
_refine_ls_structure_factor_coef Fsqd
_refine_ls_weighting_details 'calc w=1/[\s^2^(Fo^2^)+(0.0572P)^2^+9.6140P] where P=(Fo^2^+2Fc^2^)/3'
_refine_ls_weighting_scheme calc
_refine_ls_wR_factor_gt 0.1193
_refine_ls_wR_factor_ref 0.1247
_reflns_number_gt 6000
_reflns_number_total 6921
_reflns_threshold_expression >2sigma(I)
_cod_data_source_file ja0737568rom20070607_015224.cif
_cod_data_source_block rj4
_cod_database_code 4109939

loop_
_symmetry_equiv_pos_as_xyz
'x, y, z'
'-x, -y, z+1/2'
'x+1/2, -y, z'
'-x+1/2, y, z+1/2'

loop_
_atom_site_label
_atom_site_type_symbol
_atom_site_fract_x
_atom_site_fract_y
_atom_site_fract_z
_atom_site_U_iso_or_equiv
_atom_site_adp_type
_atom_site_occupancy
_atom_site_symmetry_multiplicity
_atom_site_calc_flag
_atom_site_refinement_flags
_atom_site_disorder_assembly
_atom_site_disorder_group
Zn1 Zn 0.626470(18) 0.86772(3) 0.85185(3) 0.03131(11) Uani 1 1 d . . .
Zn2 Zn 0.50740(2) 0.65380(3) 0.87728(3) 0.04959(15) Uani 1 1 d . . .
O1 O 0.62007(12) 0.82795(19) 0.95524(15) 0.0350(8) Uani 1 1 d . A .
O2 O 0.54005(19) 0.7402(4) 0.9533(3) 0.0555(15) Uani 0.695(6) 1 d P A 1
O2' O 0.5572(6) 0.6973(8) 0.9638(6) 0.052(4) Uani 0.305(6) 1 d P A 2
O3 O 0.58376(17) 0.7659(2) 0.8034(2) 0.0777(12) Uani 1 1 d . A .
O4 O 0.50354(16) 0.6990(3) 0.7720(2) 0.0696(11) Uani 1 1 d . A .
N1 N 0.70587(14) 0.8769(3) 0.80777(19) 0.0371(10) Uani 1 1 d . . .
N2 N 0.60425(12) 1.0039(2) 0.83903(17) 0.0276(8) Uani 1 1 d . . .
N3 N 0.42591(16) 0.6347(3) 0.9132(2) 0.0476(11) Uani 1 1 d . A .
N4 N 0.53199(14) 0.5175(2) 0.8829(2) 0.0432(10) Uani 1 1 d . A .
N5 N 0.7203(2) 1.1504(3) 0.6503(3) 0.0690(14) Uani 1 1 d . . .
N6 N 0.40976(19) 0.3427(3) 1.0465(3) 0.0694(14) Uani 1 1 d . A .
C1 C 0.5856(2) 0.7710(4) 0.9866(3) 0.0501(14) Uani 1 1 d . . .
C2 C 0.5944(3) 0.7538(4) 1.0687(3) 0.085(2) Uani 1 1 d . A .
H2A H 0.5645 0.7087 1.0868 0.127 Uiso 1 1 calc R . .
H2B H 0.5906 0.8145 1.0957 0.127 Uiso 1 1 calc R . .
H2C H 0.6339 0.7272 1.0772 0.127 Uiso 1 1 calc R . .
C3 C 0.5460(2) 0.7533(3) 0.7539(3) 0.0499(14) Uani 1 1 d . . .
C4 C 0.5487(3) 0.8012(5) 0.6809(3) 0.087(2) Uani 1 1 d . A .
H4A H 0.5148 0.7816 0.6506 0.131 Uiso 1 1 calc R . .
H4B H 0.5853 0.7832 0.6554 0.131 Uiso 1 1 calc R . .
H4C H 0.5478 0.8707 0.6880 0.131 Uiso 1 1 calc R . .
C5 C 0.78141(18) 0.9513(4) 0.7271(3) 0.0558(15) Uani 1 1 d . . .
H5A H 0.8031 0.8929 0.7400 0.084 Uiso 1 1 calc R . .
H5B H 0.8037 1.0073 0.7441 0.084 Uiso 1 1 calc R . .
H5C H 0.7762 0.9546 0.6729 0.084 Uiso 1 1 calc R . .
C6 C 0.72122(17) 0.9500(3) 0.7649(2) 0.0334(11) Uani 1 1 d . . .
C7 C 0.68337(17) 1.0300(3) 0.7513(2) 0.0322(11) Uani 1 1 d . . .
C8 C 0.63248(17) 1.0600(3) 0.7923(2) 0.0295(11) Uani 1 1 d . . .
C9 C 0.6133(2) 1.1619(3) 0.7799(3) 0.0428(13) Uani 1 1 d . . .
H9A H 0.5782 1.1754 0.8102 0.064 Uiso 1 1 calc R . .
H9B H 0.6039 1.1714 0.7270 0.064 Uiso 1 1 calc R . .
H9C H 0.6453 1.2053 0.7944 0.064 Uiso 1 1 calc R . .
C10 C 0.74921(17) 0.8029(3) 0.8220(2) 0.0375(12) Uani 1 1 d . . .
C11 C 0.7573(2) 0.7272(4) 0.7713(3) 0.0499(14) Uani 1 1 d . . .
C12 C 0.8010(2) 0.6619(4) 0.7851(3) 0.0622(16) Uani 1 1 d . . .
H12A H 0.8075 0.6117 0.7504 0.075 Uiso 1 1 calc R . .
C13 C 0.8357(2) 0.6671(4) 0.8475(3) 0.0646(15) Uani 1 1 d . . .
H13A H 0.8658 0.6210 0.8558 0.078 Uiso 1 1 calc R . .
C14 C 0.8264(2) 0.7413(3) 0.8994(3) 0.0531(15) Uani 1 1 d . . .
H14A H 0.8501 0.7444 0.9431 0.064 Uiso 1 1 calc R . .
C15 C 0.78247(17) 0.8105(3) 0.8876(3) 0.0412(12) Uani 1 1 d . . .
C16 C 0.7166(2) 0.7169(4) 0.7026(2) 0.0697(17) Uani 1 1 d D . .
H16A H 0.6761 0.7041 0.7209 0.084 Uiso 1 1 calc R . .
H16B H 0.7157 0.7794 0.6767 0.084 Uiso 1 1 calc R . .
C17 C 0.7310(3) 0.6445(4) 0.6479(4) 0.103(3) Uani 1 1 d D . .
H17A H 0.7014 0.6452 0.6081 0.155 Uiso 1 1 calc R . .
H17B H 0.7313 0.5815 0.6719 0.155 Uiso 1 1 calc R . .
H17C H 0.7701 0.6577 0.6268 0.155 Uiso 1 1 calc R . .
C18 C 0.7725(2) 0.8898(4) 0.9434(3) 0.0524(14) Uani 1 1 d . . .
H18A H 0.7893 0.9492 0.9222 0.063 Uiso 1 1 calc R . .
H18B H 0.7293 0.8997 0.9478 0.063 Uiso 1 1 calc R . .
C19 C 0.7960(3) 0.8786(5) 1.0182(3) 0.089(2) Uani 1 1 d . . .
H19A H 0.7858 0.9349 1.0482 0.134 Uiso 1 1 calc R . .
H19B H 0.8390 0.8721 1.0157 0.134 Uiso 1 1 calc R . .
H19C H 0.7790 0.8212 1.0412 0.134 Uiso 1 1 calc R . .
C20 C 0.55950(16) 1.0433(3) 0.8870(2) 0.0300(10) Uani 1 1 d . . .
C21 C 0.57537(19) 1.0800(3) 0.9565(2) 0.0398(12) Uani 1 1 d . . .
C22 C 0.5310(2) 1.1169(3) 1.0028(3) 0.0476(13) Uani 1 1 d . . .
H22A H 0.5415 1.1412 1.0505 0.057 Uiso 1 1 calc R . .
C23 C 0.4734(2) 1.1188(4) 0.9814(3) 0.0581(15) Uani 1 1 d . . .
H23A H 0.4441 1.1453 1.0132 0.070 Uiso 1 1 calc R . .
C24 C 0.45840(18) 1.0813(4) 0.9125(3) 0.0560(15) Uani 1 1 d . . .
H24A H 0.4181 1.0824 0.8977 0.067 Uiso 1 1 calc R . .
C25 C 0.49963(16) 1.0421(3) 0.8640(3) 0.0421(12) Uani 1 1 d . . .
C26 C 0.63903(18) 1.0850(3) 0.9824(2) 0.0413(13) Uani 1 1 d . . .
H26A H 0.6640 1.0523 0.9441 0.050 Uiso 1 1 calc R . .
C27 C 0.6505(3) 1.0380(4) 1.0562(3) 0.0743(18) Uani 1 1 d . . .
H27A H 0.6382 0.9708 1.0539 0.112 Uiso 1 1 calc R . .
H27B H 0.6281 1.0710 1.0952 0.112 Uiso 1 1 calc R . .
H27C H 0.6928 1.0414 1.0676 0.112 Uiso 1 1 calc R . .
C28 C 0.6598(2) 1.1912(4) 0.9878(3) 0.0636(17) Uani 1 1 d . . .
H28A H 0.7010 1.1932 1.0043 0.095 Uiso 1 1 calc R . .
H28B H 0.6350 1.2254 1.0238 0.095 Uiso 1 1 calc R . .
H28C H 0.6564 1.2216 0.9387 0.095 Uiso 1 1 calc R . .
C29 C 0.48160(19) 1.0025(4) 0.7890(3) 0.0494(14) Uani 1 1 d . . .
H29A H 0.5173 0.9747 0.7643 0.059 Uiso 1 1 calc R . .
C30 C 0.4559(3) 1.0792(4) 0.7383(3) 0.077(2) Uani 1 1 d . . .
H30A H 0.4845 1.1313 0.7327 0.116 Uiso 1 1 calc R . .
H30B H 0.4194 1.1042 0.7604 0.116 Uiso 1 1 calc R . .
H30C H 0.4472 1.0515 0.6893 0.116 Uiso 1 1 calc R . .
C31 C 0.4367(2) 0.9254(4) 0.7977(4) 0.078(2) Uani 1 1 d . . .
H31A H 0.4252 0.9014 0.7484 0.116 Uiso 1 1 calc R . .
H31B H 0.4018 0.9512 0.8232 0.116 Uiso 1 1 calc R . .
H31C H 0.4534 0.8730 0.8273 0.116 Uiso 1 1 calc R . .
C32 C 0.70456(19) 1.0964(3) 0.6959(3) 0.0437(13) Uani 1 1 d . . .
C33 C 0.3497(2) 0.5501(3) 0.9846(3) 0.0573(15) Uani 1 1 d . A .
H33A H 0.3277 0.6091 0.9750 0.086 Uiso 1 1 calc R . .
H33B H 0.3526 0.5396 1.0386 0.086 Uiso 1 1 calc R . .
H33C H 0.3291 0.4960 0.9615 0.086 Uiso 1 1 calc R . .
C34 C 0.4111(2) 0.5586(3) 0.9518(3) 0.0484(14) Uani 1 1 d . . .
C35 C 0.4487(2) 0.4789(3) 0.9614(2) 0.0432(13) Uani 1 1 d . A .
C36 C 0.5036(2) 0.4561(3) 0.9246(3) 0.0455(13) Uani 1 1 d . . .
C37 C 0.5276(2) 0.3553(3) 0.9341(3) 0.0587(17) Uani 1 1 d . A .
H37A H 0.5646 0.3489 0.9063 0.088 Uiso 1 1 calc R . .
H37B H 0.4987 0.3091 0.9151 0.088 Uiso 1 1 calc R . .
H37C H 0.5349 0.3428 0.9872 0.088 Uiso 1 1 calc R . .
C38 C 0.3816(2) 0.7084(4) 0.9013(3) 0.0592(16) Uani 1 1 d . . .
C39 C 0.3717(2) 0.7781(4) 0.9567(3) 0.0575(15) Uani 1 1 d . A .
C40 C 0.3284(3) 0.8454(4) 0.9437(3) 0.0702(18) Uani 1 1 d . . .
H40A H 0.3199 0.8924 0.9805 0.084 Uiso 1 1 calc R A .
C41 C 0.2968(2) 0.8447(4) 0.8770(3) 0.0686(16) Uani 1 1 d . A .
H41A H 0.2673 0.8919 0.8687 0.082 Uiso 1 1 calc R . .
C42 C 0.3075(2) 0.7779(4) 0.8239(3) 0.0671(17) Uani 1 1 d . . .
H42A H 0.2852 0.7787 0.7790 0.080 Uiso 1 1 calc R A .
C43 C 0.3508(2) 0.7082(4) 0.8339(3) 0.0600(16) Uani 1 1 d . A .
C44 C 0.4038(3) 0.7796(4) 1.0303(3) 0.0695(17) Uani 1 1 d . . .
H44A H 0.3755 0.7639 1.0706 0.083 Uiso 1 1 calc R A .
H44B H 0.4346 0.7293 1.0299 0.083 Uiso 1 1 calc R . .
C45 C 0.4318(3) 0.8728(5) 1.0470(4) 0.100(2) Uani 1 1 d . A .
H45A H 0.4519 0.8693 1.0953 0.150 Uiso 1 1 calc R . .
H45B H 0.4014 0.9228 1.0489 0.150 Uiso 1 1 calc R . .
H45C H 0.4605 0.8882 1.0080 0.150 Uiso 1 1 calc R . .
C46 C 0.3603(3) 0.6290(5) 0.7748(3) 0.085(2) Uani 1 1 d D . .
H46A H 0.3992 0.5984 0.7831 0.102 Uiso 1 1 calc R A .
H46B H 0.3295 0.5793 0.7806 0.102 Uiso 1 1 calc R . .
C47 C 0.3579(4) 0.6686(6) 0.6966(4) 0.146(3) Uani 1 1 d D A .
H47A H 0.3637 0.6166 0.6607 0.219 Uiso 1 1 calc R . .
H47B H 0.3891 0.7165 0.6903 0.219 Uiso 1 1 calc R . .
H47C H 0.3194 0.6985 0.6881 0.219 Uiso 1 1 calc R . .
C48 C 0.57961(18) 0.4858(3) 0.8367(3) 0.0473(14) Uani 1 1 d . . .
C49 C 0.5667(2) 0.4515(4) 0.7657(3) 0.0542(15) Uani 1 1 d . A .
C50 C 0.6134(3) 0.4161(4) 0.7235(4) 0.083(2) Uani 1 1 d . . .
H50A H 0.6058 0.3911 0.6752 0.100 Uiso 1 1 calc R A .
C51 C 0.6710(3) 0.4163(5) 0.7503(4) 0.091(2) Uani 1 1 d . A .
H51A H 0.7022 0.3926 0.7199 0.109 Uiso 1 1 calc R . .
C52 C 0.6833(2) 0.4513(4) 0.8215(4) 0.084(2) Uani 1 1 d . . .
H52A H 0.7226 0.4503 0.8401 0.100 Uiso 1 1 calc R A .
C53 C 0.6375(2) 0.4876(3) 0.8652(4) 0.0659(17) Uani 1 1 d . A .
C54 C 0.5047(2) 0.4458(4) 0.7366(3) 0.0603(16) Uani 1 1 d . . .
H54A H 0.4799 0.4871 0.7696 0.072 Uiso 1 1 calc R A .
C55 C 0.4984(4) 0.4854(5) 0.6567(3) 0.105(3) Uani 1 1 d . A .
H55A H 0.4574 0.4787 0.6403 0.158 Uiso 1 1 calc R . .
H55B H 0.5243 0.4494 0.6230 0.158 Uiso 1 1 calc R . .
H55C H 0.5097 0.5531 0.6561 0.158 Uiso 1 1 calc R . .
C56 C 0.4788(3) 0.3494(5) 0.7386(4) 0.092(2) Uani 1 1 d . A .
H56A H 0.4819 0.3235 0.7892 0.138 Uiso 1 1 calc R . .
H56B H 0.5001 0.3077 0.7038 0.138 Uiso 1 1 calc R . .
H56C H 0.4371 0.3529 0.7241 0.138 Uiso 1 1 calc R . .
C57 C 0.6522(2) 0.5253(4) 0.9432(3) 0.0714(18) Uani 1 1 d . . .
H57A H 0.6142 0.5492 0.9647 0.086 Uiso 1 1 calc R A .
C58 C 0.6752(3) 0.4559(5) 0.9961(4) 0.103(3) Uani 1 1 d . A .
H58A H 0.6825 0.4875 1.0441 0.155 Uiso 1 1 calc R . .
H58B H 0.7122 0.4291 0.9770 0.155 Uiso 1 1 calc R . .
H58C H 0.6463 0.4044 1.0029 0.155 Uiso 1 1 calc R . .
C59 C 0.6927(2) 0.6106(4) 0.9388(4) 0.081(2) Uani 1 1 d . A .
H59A H 0.7015 0.6335 0.9893 0.122 Uiso 1 1 calc R . .
H59B H 0.6735 0.6616 0.9103 0.122 Uiso 1 1 calc R . .
H59C H 0.7296 0.5920 0.9140 0.122 Uiso 1 1 calc R . .
C60 C 0.4277(2) 0.4036(4) 1.0096(3) 0.0538(15) Uani 1 1 d . . .

loop_
_atom_site_aniso_label
_atom_site_aniso_U_11
_atom_site_aniso_U_22
_atom_site_aniso_U_33
_atom_site_aniso_U_23
_atom_site_aniso_U_13
_atom_site_aniso_U_12
Zn1 0.0306(2) 0.0334(2) 0.0298(2) 0.0030(2) 0.0005(2) 0.00354(19)
Zn2 0.0709(3) 0.0355(2) 0.0424(3) -0.0005(2) -0.0046(3) 0.0057(3)
O1 0.0395(15) 0.0335(15) 0.0319(16) 0.0070(13) 0.0024(13) -0.0101(13)
O2 0.036(2) 0.057(3) 0.073(3) -0.041(3) 0.023(2) -0.021(2)
O2' 0.089(8) 0.027(6) 0.039(6) -0.002(5) 0.018(6) 0.012(6)
O3 0.107(3) 0.052(2) 0.074(2) -0.0128(19) -0.046(2) -0.014(2)
O4 0.074(2) 0.060(2) 0.074(3) 0.007(2) -0.0271(19) -0.0072(19)
N1 0.0287(17) 0.048(2) 0.035(2) 0.0056(18) 0.0009(16) 0.0128(16)
N2 0.0262(15) 0.0301(17) 0.0265(18) -0.0016(15) 0.0013(14) 0.0065(13)
N3 0.058(2) 0.033(2) 0.051(2) -0.0103(18) -0.0289(19) 0.0088(18)
N4 0.0480(19) 0.0302(18) 0.052(2) -0.0036(18) -0.0187(19) -0.0015(16)
N5 0.069(3) 0.069(3) 0.069(3) 0.030(2) 0.015(2) -0.002(2)
N6 0.061(3) 0.066(3) 0.081(3) 0.002(3) -0.016(2) 0.003(2)
C1 0.069(3) 0.044(3) 0.037(3) -0.014(2) 0.010(2) -0.014(3)
C2 0.144(5) 0.065(4) 0.046(3) 0.019(3) 0.015(4) -0.020(4)
C3 0.054(3) 0.038(3) 0.058(3) -0.007(3) 0.001(3) -0.004(2)
C4 0.131(5) 0.099(4) 0.032(3) 0.018(3) 0.005(3) 0.049(4)
C5 0.033(2) 0.094(4) 0.040(3) 0.017(3) 0.005(2) 0.012(3)
C6 0.029(2) 0.046(3) 0.025(2) 0.010(2) -0.0030(18) 0.004(2)
C7 0.032(2) 0.040(2) 0.024(2) 0.004(2) 0.0014(18) 0.005(2)
C8 0.036(2) 0.031(2) 0.021(2) 0.0006(18) -0.0034(19) 0.0008(19)
C9 0.048(2) 0.042(3) 0.039(3) 0.010(2) 0.013(2) 0.008(2)
C10 0.032(2) 0.048(3) 0.033(2) 0.012(2) 0.0035(19) 0.002(2)
C11 0.046(2) 0.059(3) 0.045(3) 0.000(2) 0.007(2) 0.027(2)
C12 0.057(3) 0.079(4) 0.051(3) 0.008(3) 0.006(3) 0.030(3)
C13 0.052(3) 0.072(3) 0.070(3) 0.020(3) -0.004(3) 0.017(2)
C14 0.045(3) 0.055(3) 0.059(3) 0.017(3) -0.005(2) -0.003(2)
C15 0.035(2) 0.036(2) 0.053(3) 0.015(2) 0.000(2) -0.0028(19)
C16 0.078(3) 0.096(4) 0.034(3) -0.015(3) -0.008(3) 0.057(3)
C17 0.110(5) 0.089(5) 0.111(5) -0.033(4) -0.038(4) 0.025(4)
C18 0.054(3) 0.052(3) 0.052(3) 0.004(3) -0.010(2) -0.002(2)
C19 0.100(4) 0.121(5) 0.047(3) -0.006(3) -0.003(3) 0.058(4)
C20 0.040(2) 0.027(2) 0.023(2) 0.0017(18) -0.0025(19) 0.0060(17)
C21 0.049(3) 0.036(2) 0.034(3) 0.004(2) 0.007(2) 0.008(2)
C22 0.063(3) 0.045(3) 0.035(3) -0.004(2) 0.010(2) 0.009(2)
C23 0.057(3) 0.060(3) 0.057(3) -0.013(3) 0.022(3) 0.003(3)
C24 0.020(2) 0.070(3) 0.077(4) -0.012(3) 0.014(2) 0.008(2)
C25 0.030(2) 0.047(2) 0.050(3) -0.004(2) -0.002(2) 0.0065(18)
C26 0.038(2) 0.054(3) 0.032(2) -0.015(2) -0.006(2) 0.010(2)
C27 0.100(4) 0.063(4) 0.060(3) -0.005(3) -0.032(3) 0.006(3)
C28 0.059(3) 0.063(4) 0.068(4) -0.005(3) -0.007(3) 0.007(3)
C29 0.032(2) 0.066(3) 0.049(3) -0.010(3) 0.000(2) 0.007(2)
C30 0.084(4) 0.077(4) 0.070(4) -0.002(3) -0.016(3) -0.011(3)
C31 0.076(4) 0.054(3) 0.104(5) -0.017(3) -0.013(3) 0.000(3)
C32 0.042(2) 0.040(3) 0.049(3) -0.005(3) 0.002(2) 0.008(2)
C33 0.040(3) 0.044(3) 0.088(4) -0.002(3) 0.003(3) 0.000(2)
C34 0.052(3) 0.045(3) 0.048(3) -0.010(2) -0.022(2) 0.002(2)
C35 0.047(3) 0.038(3) 0.044(3) -0.001(2) -0.021(2) -0.002(2)
C36 0.048(3) 0.032(2) 0.057(3) -0.004(2) -0.023(2) -0.007(2)
C37 0.048(3) 0.032(3) 0.096(4) 0.009(3) -0.001(3) -0.005(2)
C38 0.068(3) 0.048(3) 0.062(3) -0.009(3) -0.015(3) 0.032(2)
C39 0.065(3) 0.048(3) 0.059(3) 0.004(3) -0.007(3) 0.010(3)
C40 0.090(4) 0.051(3) 0.069(4) -0.002(3) -0.029(3) 0.025(3)
C41 0.079(3) 0.056(3) 0.071(4) -0.006(3) -0.023(3) 0.038(3)
C42 0.064(3) 0.068(4) 0.070(4) 0.002(3) -0.028(3) 0.018(3)
C43 0.061(3) 0.052(3) 0.066(4) -0.017(3) -0.036(3) 0.016(2)
C44 0.085(4) 0.052(3) 0.071(4) -0.009(3) -0.025(3) 0.026(3)
C45 0.112(5) 0.072(4) 0.116(5) -0.014(4) -0.049(4) 0.014(4)
C46 0.073(3) 0.099(5) 0.084(4) -0.014(4) -0.043(3) 0.036(3)
C47 0.180(7) 0.169(7) 0.089(5) -0.057(5) -0.048(5) 0.085(6)
C48 0.045(2) 0.031(2) 0.066(3) -0.008(2) -0.003(2) -0.006(2)
C49 0.045(3) 0.048(3) 0.069(4) -0.001(3) 0.014(3) 0.001(2)
C50 0.094(4) 0.065(4) 0.091(5) -0.001(3) 0.014(4) -0.026(3)
C51 0.078(4) 0.070(4) 0.125(5) 0.001(4) 0.043(4) 0.005(3)
C52 0.063(3) 0.056(3) 0.132(6) -0.023(4) -0.006(4) -0.020(3)
C53 0.048(3) 0.045(3) 0.105(5) -0.007(3) 0.015(3) -0.003(2)
C54 0.080(4) 0.051(3) 0.050(3) 0.000(3) 0.004(3) 0.002(3)
C55 0.182(7) 0.085(5) 0.049(4) 0.017(4) -0.018(4) -0.024(5)
C56 0.104(5) 0.098(5) 0.074(4) 0.001(4) -0.011(4) -0.019(4)
C57 0.045(3) 0.076(4) 0.094(4) -0.007(4) -0.016(3) -0.006(3)
C58 0.091(5) 0.089(5) 0.130(6) 0.012(5) -0.014(5) -0.019(4)
C59 0.055(3) 0.079(4) 0.109(5) 0.005(4) 0.013(3) -0.015(3)
C60 0.053(3) 0.047(3) 0.061(3) -0.009(3) -0.006(3) 0.002(3)

loop_
_atom_type_symbol
_atom_type_description
_atom_type_scat_dispersion_real
_atom_type_scat_dispersion_imag
_atom_type_scat_source
C C 0.0033 0.0016 'International Tables Vol C Tables 4.2.6.8 and 6.1.1.4'
H H 0.0000 0.0000 'International Tables Vol C Tables 4.2.6.8 and 6.1.1.4'
N N 0.0061 0.0033 'International Tables Vol C Tables 4.2.6.8 and 6.1.1.4'
O O 0.0106 0.0060 'International Tables Vol C Tables 4.2.6.8 and 6.1.1.4'
Zn Zn 0.2839 1.4301 'International Tables Vol C Tables 4.2.6.8 and 6.1.1.4'

loop_
_geom_angle_atom_site_label_1
_geom_angle_atom_site_label_2
_geom_angle_atom_site_label_3
_geom_angle
O3 Zn1 O1 100.44(14)
O3 Zn1 N1 108.98(16)
O1 Zn1 N1 118.05(13)
O3 Zn1 N2 121.98(14)
O1 Zn1 N2 111.53(12)
N1 Zn1 N2 97.07(13)
O2 Zn2 N3 102.03(17)
O2 Zn2 N4 116.64(18)
N3 Zn2 N4 96.66(14)
O2 Zn2 O4 118.59(19)
N3 Zn2 O4 108.13(15)
N4 Zn2 O4 111.38(15)
O2 Zn2 O2' 21.4(3)
N3 Zn2 O2' 108.3(4)
N4 Zn2 O2' 95.4(3)
O4 Zn2 O2' 131.2(3)
C1 O1 Zn1 131.2(3)
C1 O2 Zn2 147.3(4)
C1 O2' Zn2 140.3(8)
C3 O3 Zn1 140.3(3)
C3 O4 Zn2 113.5(3)
C6 N1 C10 118.4(3)
C6 N1 Zn1 121.5(3)
C10 N1 Zn1 120.1(3)
C8 N2 C20 119.7(3)
C8 N2 Zn1 121.6(2)
C20 N2 Zn1 118.5(2)
C34 N3 C38 118.4(4)
C34 N3 Zn2 121.4(3)
C38 N3 Zn2 120.2(3)
C36 N4 C48 120.0(4)
C36 N4 Zn2 121.3(3)
C48 N4 Zn2 118.6(3)
O1 C1 O2 120.9(5)
O1 C1 O2' 133.1(6)
O2 C1 O2' 33.7(5)
O1 C1 C2 117.3(5)
O2 C1 C2 121.0(5)
O2' C1 C2 104.5(6)
O3 C3 O4 115.0(5)
O3 C3 C4 122.9(5)
O4 C3 C4 122.1(5)
N1 C6 C7 123.0(4)
N1 C6 C5 120.1(4)
C7 C6 C5 116.8(4)
C8 C7 C6 128.7(4)
C8 C7 C32 115.7(4)
C6 C7 C32 114.9(3)
N2 C8 C7 123.0(4)
N2 C8 C9 121.3(3)
C7 C8 C9 115.7(3)
C15 C10 C11 122.0(4)
C15 C10 N1 117.2(4)
C11 C10 N1 120.8(4)
C12 C11 C10 118.6(4)
C12 C11 C16 120.9(4)
C10 C11 C16 120.5(4)
C13 C12 C11 121.9(5)
C12 C13 C14 119.5(4)
C15 C14 C13 120.9(4)
C10 C15 C14 117.0(4)
C10 C15 C18 122.1(4)
C14 C15 C18 120.8(4)
C17 C16 C11 118.2(4)
C19 C18 C15 118.6(4)
C21 C20 C25 120.7(4)
C21 C20 N2 119.6(3)
C25 C20 N2 119.7(3)
C20 C21 C22 118.7(4)
C20 C21 C26 122.3(4)
C22 C21 C26 119.0(4)
C23 C22 C21 121.9(4)
C22 C23 C24 118.7(4)
C23 C24 C25 122.9(4)
C24 C25 C20 117.1(4)
C24 C25 C29 121.4(4)
C20 C25 C29 121.5(4)
C27 C26 C21 114.4(4)
C27 C26 C28 108.1(4)
C21 C26 C28 110.5(4)
C31 C29 C25 110.9(4)
C31 C29 C30 108.1(4)
C25 C29 C30 112.1(4)
N5 C32 C7 178.2(5)
N3 C34 C35 123.4(4)
N3 C34 C33 120.2(4)
C35 C34 C33 116.3(4)
C34 C35 C36 129.6(4)
C34 C35 C60 116.7(4)
C36 C35 C60 113.4(4)
N4 C36 C35 122.8(4)
N4 C36 C37 119.8(4)
C35 C36 C37 117.5(4)
C43 C38 C39 122.2(4)
C43 C38 N3 118.1(4)
C39 C38 N3 119.7(4)
C40 C39 C38 117.7(5)
C40 C39 C44 118.8(5)
C38 C39 C44 123.4(4)
C39 C40 C41 120.4(5)
C42 C41 C40 121.0(5)
C41 C42 C43 121.2(5)
C42 C43 C38 117.5(5)
C42 C43 C46 120.7(5)
C38 C43 C46 121.6(4)
C45 C44 C39 113.3(5)
C47 C46 C43 111.6(5)
C49 C48 C53 122.3(5)
C49 C48 N4 118.6(4)
C53 C48 N4 119.0(4)
C48 C49 C50 117.4(5)
C48 C49 C54 122.3(4)
C50 C49 C54 120.2(5)
C51 C50 C49 121.7(6)
C50 C51 C52 120.2(6)
C53 C52 C51 119.6(6)
C52 C53 C48 118.7(5)
C52 C53 C57 118.5(5)
C48 C53 C57 122.8(5)
C56 C54 C49 114.5(5)
C56 C54 C55 108.4(5)
C49 C54 C55 113.0(5)
C58 C57 C59 110.1(5)
C58 C57 C53 116.4(5)
C59 C57 C53 110.9(5)
N6 C60 C35 178.0(6)

loop_
_geom_bond_atom_site_label_1
_geom_bond_atom_site_label_2
_geom_bond_distance
Zn1 O3 1.928(3)
Zn1 O1 1.940(3)
Zn1 N1 1.968(3)
Zn1 N2 1.982(3)
Zn2 O2 1.965(5)
Zn2 N3 1.972(4)
Zn2 N4 1.988(3)
Zn2 O4 1.993(4)
Zn2 O2' 2.011(12)
O1 C1 1.249(5)
O2 C1 1.266(7)
O2' C1 1.281(12)
O3 C3 1.244(6)
O4 C3 1.268(6)
N1 C6 1.325(5)
N1 C10 1.448(5)
N2 C8 1.313(5)
N2 C20 1.438(5)
N3 C34 1.313(6)
N3 C38 1.453(6)
N4 C36 1.307(6)
N4 C48 1.430(6)
N5 C32 1.167(6)
N6 C60 1.152(7)
C1 C2 1.505(7)
C3 C4 1.471(7)
C5 C6 1.522(6)
C6 C7 1.430(6)
C7 C8 1.430(5)
C7 C32 1.441(6)
C8 C9 1.505(6)
C10 C15 1.401(6)
C10 C11 1.406(6)
C11 C12 1.368(7)
C11 C16 1.544(7)
C12 C13 1.368(7)
C13 C14 1.409(7)
C14 C15 1.404(6)
C15 C18 1.509(7)
C16 C17 1.446(7)
C18 C19 1.450(7)
C20 C21 1.395(6)
C20 C25 1.417(5)
C21 C22 1.401(6)
C21 C26 1.515(6)
C22 C23 1.359(7)
C23 C24 1.385(7)
C24 C25 1.389(6)
C25 C29 1.509(6)
C26 C27 1.500(7)
C26 C28 1.559(7)
C29 C31 1.489(7)
C29 C30 1.521(8)
C33 C34 1.514(7)
C34 C35 1.413(6)
C35 C36 1.442(7)
C35 C60 1.442(7)
C36 C37 1.520(6)
C38 C43 1.396(7)
C38 C39 1.409(7)
C39 C40 1.379(7)
C39 C44 1.506(7)
C40 C41 1.392(8)
C41 C42 1.356(7)
C42 C43 1.393(7)
C43 C46 1.547(8)
C44 C45 1.480(8)
C46 C47 1.507(9)
C48 C49 1.390(7)
C48 C53 1.407(7)
C49 C50 1.392(8)
C49 C54 1.499(7)
C50 C51 1.389(9)
C51 C52 1.394(9)
C52 C53 1.396(8)
C53 C57 1.530(9)
C54 C56 1.470(8)
C54 C55 1.541(8)
C57 C58 1.452(9)
C57 C59 1.506(8)
